data_1513696
loop_
_publ_author_name
'Bhalla, Rajiv'
'Darby, Christine'
'Levason, William'
'Luthra, Sajinder K.'
'McRobbie, Graeme'
'Reid, Gillian'
'Sanderson, George'
'Zhang, Wenjian'

_publ_section_title
;
 Triaza-macrocyclic complexes of aluminium, gallium and indium halides:
 fast 18F and 19F incorporation via halide exchange under mild conditions
 in aqueous solution
;
_journal_issue 1
_journal_name_full 'Chemical Science'
_journal_page_first 381
_journal_paper_doi 10.1039/c3sc52104d
_journal_volume 5
_journal_year 2014
_chemical_formula_moiety 'C9 H21 F3 In N3, 4(H2 O)'
_chemical_formula_sum 'C9 H29 F3 In N3 O4'
_chemical_formula_weight 415.17
_chemical_name_systematic
;
trifluoro(1,4,7-trimethyl-1,4,7-triazonane-N,N'N")indium(III)
;
_space_group_IT_number 14
_space_group_name_Hall '-P 2yn'
_symmetry_cell_setting monoclinic
_symmetry_space_group_name_Hall '-P 2yn'
_symmetry_space_group_name_H-M 'P 1 21/n 1'
_atom_sites_solution_hydrogens geom
_atom_sites_solution_primary direct
_atom_sites_solution_secondary difmap
_audit_creation_date 2011-06-10
_audit_creation_method 'SHELXL-97 + hand edit'
_cell_angle_alpha 90.00
_cell_angle_beta 99.482(10)
_cell_angle_gamma 90.00
_cell_formula_units_Z 4
_cell_length_a 6.8679(10)
_cell_length_b 20.187(4)
_cell_length_c 12.014(2)
_cell_measurement_reflns_used 3825
_cell_measurement_temperature 120(2)
_cell_measurement_theta_max 27.48
_cell_measurement_theta_min 2.91
_cell_volume 1642.9(5)
_computing_cell_refinement 'DENZO (Otwinowski & Minor, 1997)'
_computing_data_collection 'COLLECT (Hooft, R.W.W., 1998)'
_computing_data_reduction 'DENZO (Otwinowski & Minor, 1997)'
_computing_structure_refinement 'SHELXL-97 (Sheldrick, 1997)'
_computing_structure_solution 'DIRDIF-99 (Beurskens, 1999)'
_diffrn_ambient_temperature 120(2)
_diffrn_measured_fraction_theta_full 0.994
_diffrn_measured_fraction_theta_max 0.994
_diffrn_measurement_device_type 'Bruker-Nonius APEX II CCD camera on \k-goniostat'
_diffrn_measurement_method '\f & \w scans'
_diffrn_radiation_monochromator '10cm confocal mirrors'
_diffrn_radiation_source 'Bruker-Nonius FR591 rotating anode'
_diffrn_radiation_type MoK\a
_diffrn_radiation_wavelength 0.71073
_diffrn_reflns_av_R_equivalents 0.0283
_diffrn_reflns_av_sigmaI/netI 0.0268
_diffrn_reflns_limit_h_max 8
_diffrn_reflns_limit_h_min -8
_diffrn_reflns_limit_k_max 23
_diffrn_reflns_limit_k_min -26
_diffrn_reflns_limit_l_max 15
_diffrn_reflns_limit_l_min -15
_diffrn_reflns_number 19404
_diffrn_reflns_theta_full 27.50
_diffrn_reflns_theta_max 27.50
_diffrn_reflns_theta_min 3.17
_diffrn_standards_number 0
_exptl_absorpt_coefficient_mu 1.484
_exptl_absorpt_correction_T_max 1.0000
_exptl_absorpt_correction_T_min 0.8760
_exptl_absorpt_correction_type multi-scan
_exptl_absorpt_process_details 'G.M. Sheldrick, (2007). SADABS. Version 2007/2. Bruker AXS Inc.'
_exptl_crystal_colour colourless
_exptl_crystal_density_diffrn 1.679
_exptl_crystal_density_method 'not measured'
_exptl_crystal_description fragment
_exptl_crystal_F_000 848
_exptl_crystal_size_max 0.08
_exptl_crystal_size_mid 0.06
_exptl_crystal_size_min 0.05
_refine_diff_density_max 0.409
_refine_diff_density_min -0.327
_refine_diff_density_rms 0.075
_refine_ls_extinction_method none
_refine_ls_goodness_of_fit_ref 1.111
_refine_ls_hydrogen_treatment mixed
_refine_ls_matrix_type full
_refine_ls_number_parameters 209
_refine_ls_number_reflns 3750
_refine_ls_number_restraints 0
_refine_ls_restrained_S_all 1.111
_refine_ls_R_factor_all 0.0254
_refine_ls_R_factor_gt 0.0219
_refine_ls_shift/su_max 0.003
_refine_ls_shift/su_mean 0.000
_refine_ls_structure_factor_coef Fsqd
_refine_ls_weighting_details 'w=1/[\s^2^(Fo^2^)+(0.0000P)^2^+1.6877P] where P=(Fo^2^+2Fc^2^)/3'
_refine_ls_weighting_scheme calc
_refine_ls_wR_factor_gt 0.0441
_refine_ls_wR_factor_ref 0.0460
_reflns_number_gt 3440
_reflns_number_total 3750
_reflns_threshold_expression I>2sigma(I)
_cod_data_source_file c3sc52104d.txt
_cod_data_source_block 11wz224a
_cod_original_cell_volume 1642.8(5)
_cod_original_sg_symbol_H-M 'P 21/n'
_cod_database_code 1513696

loop_
_symmetry_equiv_pos_as_xyz
'x, y, z'
'-x+1/2, y+1/2, -z+1/2'
'-x, -y, -z'
'x-1/2, -y-1/2, z-1/2'

loop_
_atom_site_label
_atom_site_type_symbol
_atom_site_fract_x
_atom_site_fract_y
_atom_site_fract_z
_atom_site_U_iso_or_equiv
_atom_site_adp_type
_atom_site_occupancy
_atom_site_symmetry_multiplicity
_atom_site_calc_flag
_atom_site_refinement_flags
In1 In 0.657033(18) 0.368069(6) 0.801927(10) 0.01090(5) Uani 1 1 d .
F1 F 0.84122(16) 0.37591(6) 0.68568(9) 0.0201(3) Uani 1 1 d .
F2 F 0.80046(16) 0.29138(6) 0.88930(9) 0.0197(3) Uani 1 1 d .
F3 F 0.79669(17) 0.44039(6) 0.90645(9) 0.0206(3) Uani 1 1 d .
N1 N 0.4361(2) 0.44076(8) 0.70453(13) 0.0140(3) Uani 1 1 d .
N2 N 0.4073(2) 0.36503(8) 0.90636(13) 0.0142(3) Uani 1 1 d .
N3 N 0.4396(2) 0.29741(8) 0.69637(13) 0.0129(3) Uani 1 1 d .
C1 C 0.5340(3) 0.50356(10) 0.68177(18) 0.0218(4) Uani 1 1 d .
H1A H 0.4407 0.5314 0.6319 0.033 Uiso 1 1 calc R
H1B H 0.6484 0.4939 0.6454 0.033 Uiso 1 1 calc R
H1C H 0.5777 0.5269 0.7530 0.033 Uiso 1 1 calc R
C2 C 0.2699(3) 0.45292(10) 0.76817(17) 0.0188(4) Uani 1 1 d .
H2A H 0.1528 0.4275 0.7326 0.023 Uiso 1 1 calc R
H2B H 0.2351 0.5005 0.7635 0.023 Uiso 1 1 calc R
C3 C 0.3227(3) 0.43290(10) 0.89172(17) 0.0193(4) Uani 1 1 d .
H3A H 0.4194 0.4649 0.9312 0.023 Uiso 1 1 calc R
H3B H 0.2025 0.4350 0.9272 0.023 Uiso 1 1 calc R
C4 C 0.4810(3) 0.35226(11) 1.02765(16) 0.0216(4) Uani 1 1 d .
H4A H 0.5857 0.3840 1.0554 0.032 Uiso 1 1 calc R
H4B H 0.5337 0.3071 1.0369 0.032 Uiso 1 1 calc R
H4C H 0.3724 0.3572 1.0707 0.032 Uiso 1 1 calc R
C5 C 0.2596(3) 0.31317(10) 0.85899(17) 0.0187(4) Uani 1 1 d .
H5A H 0.1429 0.3351 0.8147 0.022 Uiso 1 1 calc R
H5B H 0.2151 0.2890 0.9219 0.022 Uiso 1 1 calc R
C6 C 0.3445(3) 0.26403(10) 0.78393(17) 0.0181(4) Uani 1 1 d .
H6A H 0.4432 0.2358 0.8313 0.022 Uiso 1 1 calc R
H6B H 0.2374 0.2349 0.7465 0.022 Uiso 1 1 calc R
C7 C 0.5465(3) 0.24805(10) 0.63743(17) 0.0181(4) Uani 1 1 d .
H7A H 0.6448 0.2252 0.6926 0.027 Uiso 1 1 calc R
H7B H 0.6129 0.2707 0.5820 0.027 Uiso 1 1 calc R
H7C H 0.4524 0.2157 0.5988 0.027 Uiso 1 1 calc R
C8 C 0.2952(3) 0.33576(10) 0.61424(16) 0.0163(4) Uani 1 1 d .
H8A H 0.1679 0.3383 0.6425 0.020 Uiso 1 1 calc R
H8B H 0.2719 0.3121 0.5411 0.020 Uiso 1 1 calc R
C9 C 0.3676(3) 0.40545(10) 0.59614(16) 0.0166(4) Uani 1 1 d .
H9A H 0.4776 0.4031 0.5524 0.020 Uiso 1 1 calc R
H9B H 0.2593 0.4311 0.5512 0.020 Uiso 1 1 calc R
O1 O 1.0245(2) 0.43956(8) 1.11676(13) 0.0233(3) Uani 1 1 d .
H11 H 1.078(4) 0.4730(14) 1.114(2) 0.036(3) Uiso 1 1 d .
H12 H 0.952(4) 0.4350(13) 1.058(2) 0.036(3) Uiso 1 1 d .
O2 O 0.7903(2) 0.35935(9) 0.45933(15) 0.0304(4) Uani 1 1 d .
H21 H 0.817(4) 0.3664(13) 0.529(3) 0.036(3) Uiso 1 1 d .
H22 H 0.874(4) 0.3744(14) 0.430(2) 0.036(3) Uiso 1 1 d .
O3 O 0.0794(2) 0.39704(8) 0.33962(13) 0.0227(3) Uani 1 1 d .
H31 H 0.181(4) 0.3755(13) 0.341(2) 0.036(3) Uiso 1 1 d .
H32 H 0.046(4) 0.4084(14) 0.275(2) 0.036(3) Uiso 1 1 d .
O4 O 0.9269(2) 0.17182(8) 0.83692(14) 0.0241(3) Uani 1 1 d .
H41 H 0.902(4) 0.2074(14) 0.850(2) 0.036(3) Uiso 1 1 d .
H42 H 1.031(4) 0.1613(14) 0.870(2) 0.036(3) Uiso 1 1 d .

loop_
_atom_site_aniso_label
_atom_site_aniso_U_11
_atom_site_aniso_U_22
_atom_site_aniso_U_33
_atom_site_aniso_U_23
_atom_site_aniso_U_13
_atom_site_aniso_U_12
In1 0.00850(7) 0.01355(8) 0.01037(8) -0.00011(5) 0.00076(5) -0.00073(5)
F1 0.0119(6) 0.0342(7) 0.0153(6) 0.0008(5) 0.0052(5) -0.0022(5)
F2 0.0180(6) 0.0207(6) 0.0191(6) 0.0042(5) -0.0007(5) 0.0053(5)
F3 0.0226(6) 0.0200(6) 0.0174(6) -0.0029(5) -0.0025(5) -0.0072(5)
N1 0.0141(8) 0.0138(8) 0.0138(8) 0.0020(6) 0.0015(6) -0.0011(6)
N2 0.0139(8) 0.0165(8) 0.0124(8) -0.0014(6) 0.0025(6) -0.0015(6)
N3 0.0140(7) 0.0126(8) 0.0120(8) 0.0000(6) 0.0015(6) 0.0004(6)
C1 0.0250(11) 0.0147(10) 0.0248(11) 0.0044(8) 0.0009(9) -0.0029(8)
C2 0.0187(10) 0.0179(10) 0.0203(10) -0.0007(8) 0.0048(8) 0.0058(8)
C3 0.0209(10) 0.0212(10) 0.0170(10) -0.0016(8) 0.0070(8) 0.0045(8)
C4 0.0249(11) 0.0286(12) 0.0115(10) 0.0013(8) 0.0030(8) -0.0003(9)
C5 0.0167(9) 0.0229(10) 0.0177(10) 0.0015(8) 0.0063(8) -0.0066(8)
C6 0.0177(9) 0.0184(10) 0.0182(10) 0.0018(8) 0.0028(8) -0.0055(8)
C7 0.0201(10) 0.0160(9) 0.0178(10) -0.0043(8) 0.0016(8) 0.0013(8)
C8 0.0153(9) 0.0189(10) 0.0132(9) -0.0018(8) -0.0018(7) -0.0003(8)
C9 0.0171(9) 0.0192(10) 0.0126(9) 0.0017(8) -0.0006(7) -0.0001(8)
O1 0.0271(8) 0.0242(8) 0.0171(8) 0.0034(7) -0.0010(6) -0.0062(7)
O2 0.0210(8) 0.0536(11) 0.0172(8) -0.0054(8) 0.0049(7) -0.0130(8)
O3 0.0210(8) 0.0292(9) 0.0185(8) 0.0049(7) 0.0046(6) 0.0009(7)
O4 0.0196(8) 0.0202(8) 0.0307(9) -0.0022(7) -0.0015(7) 0.0033(7)

loop_
_atom_type_symbol
_atom_type_description
_atom_type_scat_dispersion_real
_atom_type_scat_dispersion_imag
_atom_type_scat_source
C C 0.0033 0.0016 'International Tables Vol C Tables 4.2.6.8 and 6.1.1.4'
H H 0.0000 0.0000 'International Tables Vol C Tables 4.2.6.8 and 6.1.1.4'
N N 0.0061 0.0033 'International Tables Vol C Tables 4.2.6.8 and 6.1.1.4'
O O 0.0106 0.0060 'International Tables Vol C Tables 4.2.6.8 and 6.1.1.4'
F F 0.0171 0.0103 'International Tables Vol C Tables 4.2.6.8 and 6.1.1.4'
In In -0.7276 1.3100 'International Tables Vol C Tables 4.2.6.8 and 6.1.1.4'

loop_
_geom_angle_atom_site_label_1
_geom_angle_atom_site_label_2
_geom_angle_atom_site_label_3
_geom_angle
F2 In1 F1 96.33(5)
F2 In1 F3 95.04(5)
F1 In1 F3 94.79(5)
F2 In1 N2 92.28(5)
F1 In1 N2 169.71(5)
F3 In1 N2 90.03(5)
F2 In1 N1 167.60(5)
F1 In1 N1 91.94(5)
F3 In1 N1 93.45(5)
N2 In1 N1 78.68(6)
F2 In1 N3 91.60(5)
F1 In1 N3 95.19(5)
F3 In1 N3 167.33(5)
N2 In1 N3 78.91(6)
N1 In1 N3 78.44(6)
C1 N1 C9 109.60(15)
C1 N1 C2 111.22(16)
C9 N1 C2 111.55(15)
C1 N1 In1 111.11(12)
C9 N1 In1 103.13(11)
C2 N1 In1 109.96(11)
C4 N2 C3 109.86(15)
C4 N2 C5 110.53(16)
C3 N2 C5 111.76(15)
C4 N2 In1 112.18(12)
C3 N2 In1 102.95(12)
C5 N2 In1 109.35(12)
C7 N3 C6 110.03(15)
C7 N3 C8 111.06(15)
C6 N3 C8 112.35(15)
C7 N3 In1 110.70(11)
C6 N3 In1 102.27(11)
C8 N3 In1 110.13(11)
N1 C1 H1A 109.5
N1 C1 H1B 109.5
H1A C1 H1B 109.5
N1 C1 H1C 109.5
H1A C1 H1C 109.5
H1B C1 H1C 109.5
N1 C2 C3 112.08(16)
N1 C2 H2A 109.2
C3 C2 H2A 109.2
N1 C2 H2B 109.2
C3 C2 H2B 109.2
H2A C2 H2B 107.9
N2 C3 C2 112.65(16)
N2 C3 H3A 109.1
C2 C3 H3A 109.1
N2 C3 H3B 109.1
C2 C3 H3B 109.1
H3A C3 H3B 107.8
N2 C4 H4A 109.5
N2 C4 H4B 109.5
H4A C4 H4B 109.5
N2 C4 H4C 109.5
H4A C4 H4C 109.5
H4B C4 H4C 109.5
N2 C5 C6 112.21(16)
N2 C5 H5A 109.2
C6 C5 H5A 109.2
N2 C5 H5B 109.2
C6 C5 H5B 109.2
H5A C5 H5B 107.9
N3 C6 C5 112.34(16)
N3 C6 H6A 109.1
C5 C6 H6A 109.1
N3 C6 H6B 109.1
C5 C6 H6B 109.1
H6A C6 H6B 107.9
N3 C7 H7A 109.5
N3 C7 H7B 109.5
H7A C7 H7B 109.5
N3 C7 H7C 109.5
H7A C7 H7C 109.5
H7B C7 H7C 109.5
N3 C8 C9 112.13(15)
N3 C8 H8A 109.2
C9 C8 H8A 109.2
N3 C8 H8B 109.2
C9 C8 H8B 109.2
H8A C8 H8B 107.9
N1 C9 C8 112.41(15)
N1 C9 H9A 109.1
C8 C9 H9A 109.1
N1 C9 H9B 109.1
C8 C9 H9B 109.1
H9A C9 H9B 107.9
H11 O1 H12 107(3)
H21 O2 H22 109(3)
H31 O3 H32 107(3)
H41 O4 H42 111(3)

loop_
_geom_bond_atom_site_label_1
_geom_bond_atom_site_label_2
_geom_bond_distance
In1 F2 2.0318(11)
In1 F1 2.0391(12)
In1 F3 2.0570(11)
In1 N2 2.2869(17)
In1 N1 2.2891(16)
In1 N3 2.2909(15)
N1 C1 1.481(2)
N1 C9 1.491(2)
N1 C2 1.495(3)
N2 C4 1.484(2)
N2 C3 1.487(3)
N2 C5 1.503(2)
N3 C7 1.485(2)
N3 C6 1.488(2)
N3 C8 1.495(2)
C1 H1A 0.9800
C1 H1B 0.9800
C1 H1C 0.9800
C2 C3 1.523(3)
C2 H2A 0.9900
C2 H2B 0.9900
C3 H3A 0.9900
C3 H3B 0.9900
C4 H4A 0.9800
C4 H4B 0.9800
C4 H4C 0.9800
C5 C6 1.520(3)
C5 H5A 0.9900
C5 H5B 0.9900
C6 H6A 0.9900
C6 H6B 0.9900
C7 H7A 0.9800
C7 H7B 0.9800
C7 H7C 0.9800
C8 C9 1.520(3)
C8 H8A 0.9900
C8 H8B 0.9900
C9 H9A 0.9900
C9 H9B 0.9900
O1 H11 0.77(3)
O1 H12 0.80(3)
O2 H21 0.83(3)
O2 H22 0.78(3)
O3 H31 0.82(3)
O3 H32 0.80(3)
O4 H41 0.76(3)
O4 H42 0.79(3)

loop_
_geom_hbond_atom_site_label_D
_geom_hbond_atom_site_label_H
_geom_hbond_atom_site_label_A
_geom_hbond_distance_DH
_geom_hbond_distance_HA
_geom_hbond_distance_DA
_geom_hbond_angle_DHA
_geom_hbond_site_symmetry_A
O1 H11 F3 0.77(3) 1.98(3) 2.752(2) 175(3) 3_767
O1 H12 F3 0.80(3) 1.95(3) 2.7439(19) 169(3) .
O2 H21 F1 0.83(3) 1.88(3) 2.705(2) 171(3) .
O2 H22 O3 0.78(3) 1.97(3) 2.744(2) 170(3) 1_655
O3 H31 O4 0.82(3) 1.95(3) 2.767(2) 176(3) 4_565
O3 H32 O1 0.80(3) 1.99(3) 2.778(2) 168(3) 1_454
O4 H41 F2 0.76(3) 1.92(3) 2.675(2) 171(3) .
O4 H42 O2 0.79(3) 1.96(3) 2.753(2) 176(3) 4_666

loop_
_geom_torsion_atom_site_label_1
_geom_torsion_atom_site_label_2
_geom_torsion_atom_site_label_3
_geom_torsion_atom_site_label_4
_geom_torsion
C1 N1 C2 C3 -105.35(19)
C9 N1 C2 C3 131.95(17)
In1 N1 C2 C3 18.16(19)
C4 N2 C3 C2 172.07(17)
C5 N2 C3 C2 -64.9(2)
In1 N2 C3 C2 52.40(17)
N1 C2 C3 N2 -49.8(2)
C4 N2 C5 C6 -105.66(19)
C3 N2 C5 C6 131.65(17)
In1 N2 C5 C6 18.32(19)
C7 N3 C6 C5 171.25(15)
C8 N3 C6 C5 -64.5(2)
In1 N3 C6 C5 53.58(16)
N2 C5 C6 N3 -51.0(2)
C7 N3 C8 C9 -104.64(18)
C6 N3 C8 C9 131.64(17)
In1 N3 C8 C9 18.35(19)
C1 N1 C9 C8 170.89(16)
C2 N1 C9 C8 -65.5(2)
In1 N1 C9 C8 52.48(17)
N3 C8 C9 N1 -49.9(2)
